data_1545776
loop_
_publ_author_name
'Ivanov, Maxim V.'
'Thakur, Khushabu'
'Boddeda, Anitha'
'Wang, Denan'
'Rathore, Rajendra'

_publ_section_title
;
 Nodal Arrangement of HOMO Controls the Turning On/Off the Electronic
 Coupling in Isomeric Polypyrene Wires
;
_journal_issue 17
_journal_name_full 'The Journal of Physical Chemistry C'
_journal_page_first 9202
_journal_paper_doi 10.1021/acs.jpcc.7b02264
_journal_volume 121
_journal_year 2017
_chemical_formula_moiety 'C64 H82'
_chemical_formula_sum 'C64 H82'
_chemical_formula_weight 851.30
_chemical_name_systematic
;
 ? 
;
_space_group_crystal_system monoclinic
_space_group_IT_number 15
_space_group_name_Hall '-I 2ya'
_space_group_name_H-M_alt 'I 1 2/a 1'
_symmetry_space_group_name_Hall '-I 2ya'
_symmetry_space_group_name_H-M 'I 1 2/a 1'
_atom_sites_solution_hydrogens geom
_atom_sites_solution_primary iterative
_atom_sites_solution_secondary difmap
_audit_creation_date 2016-09-30
_audit_creation_method
;
Olex2 1.2
(compiled 2016.09.09 svn.r3337 for OlexSys, GUI svn.r5227)
;
_cell_angle_alpha 90.00
_cell_angle_beta 101.985(4)
_cell_angle_gamma 90.00
_cell_formula_units_Z 4
_cell_length_a 16.3409(6)
_cell_length_b 9.0662(3)
_cell_length_c 35.1804(13)
_cell_measurement_reflns_used 4602
_cell_measurement_temperature 99.9(2)
_cell_measurement_theta_max 73.3440
_cell_measurement_theta_min 5.0090
_cell_volume 5098.4(3)
_computing_cell_refinement
;
CrysAlisPro, Agilent Technologies,
Version 1.171.37.35 (release 13-08-2014 CrysAlis171 .NET)
(compiled Aug 13 2014,18:06:01)
;
_computing_data_collection
;
CrysAlisPro, Agilent Technologies,
Version 1.171.37.35 (release 13-08-2014 CrysAlis171 .NET)
(compiled Aug 13 2014,18:06:01)
;
_computing_data_reduction
;
CrysAlisPro, Agilent Technologies,
Version 1.171.37.35 (release 13-08-2014 CrysAlis171 .NET)
(compiled Aug 13 2014,18:06:01)
;
_computing_molecular_graphics 'Olex2 (Dolomanov et al., 2009)'
_computing_publication_material 'Olex2 (Dolomanov et al., 2009)'
_computing_structure_refinement 'XL (Sheldrick, 2008)'
_computing_structure_solution 'olex2.solve (Bourhis et al., 2015)'
_diffrn_ambient_environment N~2~
_diffrn_ambient_temperature 99.9(2)
_diffrn_detector 'CCD plate'
_diffrn_detector_area_resol_mean 10.3756
_diffrn_detector_type Atlas
_diffrn_measured_fraction_theta_full 0.996
_diffrn_measured_fraction_theta_max 0.985
_diffrn_measurement_details
;
#__ type_ start__ end____ width___ exp.time_
  1 omega -124.00  -79.00   1.0000    7.5000
omega____ theta____ kappa____ phi______ frames
    -      -41.3987  -99.0000  150.0000 45

#__ type_ start__ end____ width___ exp.time_
  2 omega -123.00    5.00   1.0000    7.5000
omega____ theta____ kappa____ phi______ frames
    -      -41.3987  -19.0000  150.0000 128

#__ type_ start__ end____ width___ exp.time_
  3 omega   23.00   99.00   1.0000    7.5000
omega____ theta____ kappa____ phi______ frames
    -       41.3987 -125.0000 -120.0000 76

#__ type_ start__ end____ width___ exp.time_
  4 omega    1.00   83.00   1.0000    7.5000
omega____ theta____ kappa____ phi______ frames
    -       41.3987  -99.0000    0.0000 82

#__ type_ start__ end____ width___ exp.time_
  5 omega   34.00   98.00   1.0000   30.0000
omega____ theta____ kappa____ phi______ frames
    -      108.2878  -45.0000  -30.0000 64

#__ type_ start__ end____ width___ exp.time_
  6 omega   34.00  139.00   1.0000   30.0000
omega____ theta____ kappa____ phi______ frames
    -      108.2878  -61.0000   30.0000 105

#__ type_ start__ end____ width___ exp.time_
  7 omega   30.00   90.00   1.0000   30.0000
omega____ theta____ kappa____ phi______ frames
    -      108.2878  -30.0000 -180.0000 60

#__ type_ start__ end____ width___ exp.time_
  8 omega   30.00   90.00   1.0000   30.0000
omega____ theta____ kappa____ phi______ frames
    -      108.2878  -30.0000 -120.0000 60

#__ type_ start__ end____ width___ exp.time_
  9 omega   30.00  142.00   1.0000   30.0000
omega____ theta____ kappa____ phi______ frames
    -      108.2878  -77.0000 -180.0000 112

#__ type_ start__ end____ width___ exp.time_
 10 omega   25.00  170.00   1.0000   30.0000
omega____ theta____ kappa____ phi______ frames
    -      108.2878  -15.0000   30.0000 145

#__ type_ start__ end____ width___ exp.time_
 11 omega -120.00   -8.00   1.0000    7.5000
omega____ theta____ kappa____ phi______ frames
    -      -41.3987  -77.0000    0.0000 112

#__ type_ start__ end____ width___ exp.time_
 12 omega -115.00  -12.00   1.0000    7.5000
omega____ theta____ kappa____ phi______ frames
    -      -41.3987  -57.0000   90.0000 103

#__ type_ start__ end____ width___ exp.time_
 13 omega    8.00  120.00   1.0000    7.5000
omega____ theta____ kappa____ phi______ frames
    -       41.3987   77.0000  -90.0000 112

#__ type_ start__ end____ width___ exp.time_
 14 omega   81.00  178.00   1.0000   30.0000
omega____ theta____ kappa____ phi______ frames
    -      108.2878   45.0000   60.0000 97

#__ type_ start__ end____ width___ exp.time_
 15 omega   78.00  178.00   1.0000   30.0000
omega____ theta____ kappa____ phi______ frames
    -      108.2878   61.0000  120.0000 100

#__ type_ start__ end____ width___ exp.time_
 16 omega   33.00  122.00   1.0000   30.0000
omega____ theta____ kappa____ phi______ frames
    -      108.2878 -125.0000   30.0000 89

#__ type_ start__ end____ width___ exp.time_
 17 omega   47.00  178.00   1.0000   30.0000
omega____ theta____ kappa____ phi______ frames
    -      108.2878   15.0000  -30.0000 131

#__ type_ start__ end____ width___ exp.time_
 18 omega   78.00   93.00   1.0000   30.0000
omega____ theta____ kappa____ phi______ frames
    -      108.2878   30.0000 -150.0000 15
;
_diffrn_measurement_device 'four-circle diffractometer'
_diffrn_measurement_device_type 'SuperNova, Dual, Cu at zero, Atlas'
_diffrn_measurement_method '\w scans'
_diffrn_orient_matrix_UB_11 -0.0769875000
_diffrn_orient_matrix_UB_12 -0.0846421000
_diffrn_orient_matrix_UB_13 0.0073710000
_diffrn_orient_matrix_UB_21 0.0246500000
_diffrn_orient_matrix_UB_22 -0.1339852000
_diffrn_orient_matrix_UB_23 -0.0220704000
_diffrn_orient_matrix_UB_31 0.0524841000
_diffrn_orient_matrix_UB_32 -0.0613424000
_diffrn_orient_matrix_UB_33 0.0382363000
_diffrn_radiation_monochromator mirror
_diffrn_radiation_probe x-ray
_diffrn_radiation_type CuK\a
_diffrn_radiation_wavelength 1.54184
_diffrn_reflns_av_R_equivalents 0.0379
_diffrn_reflns_av_unetI/netI 0.0267
_diffrn_reflns_limit_h_max 20
_diffrn_reflns_limit_h_min -20
_diffrn_reflns_limit_k_max 11
_diffrn_reflns_limit_k_min -11
_diffrn_reflns_limit_l_max 43
_diffrn_reflns_limit_l_min -38
_diffrn_reflns_number 23202
_diffrn_reflns_theta_full 72.00
_diffrn_reflns_theta_max 74.19
_diffrn_reflns_theta_min 5.04
_diffrn_source 'sealed X-ray tube'
_diffrn_source_type 'SuperNova (Cu) X-ray Source'
_exptl_absorpt_coefficient_mu 0.456
_exptl_absorpt_correction_T_max 1.00000
_exptl_absorpt_correction_T_min 0.44064
_exptl_absorpt_correction_type multi-scan
_exptl_absorpt_process_details
;
CrysAlisPro, Agilent Technologies,
Version 1.171.37.35 (release 13-08-2014 CrysAlis171 .NET)
(compiled Aug 13 2014,18:06:01)
Empirical absorption correction using spherical harmonics,
 implemented in SCALE3 ABSPACK scaling algorithm.
;
_exptl_crystal_colour colourless
_exptl_crystal_colour_primary colourless
_exptl_crystal_density_diffrn 1.109
_exptl_crystal_density_method 'not measured'
_exptl_crystal_description prism
_exptl_crystal_F_000 1864
_exptl_crystal_size_max 0.1
_exptl_crystal_size_mid 0.05
_exptl_crystal_size_min 0.03
_refine_diff_density_max 0.264
_refine_diff_density_min -0.188
_refine_diff_density_rms 0.040
_refine_ls_extinction_method none
_refine_ls_goodness_of_fit_ref 1.023
_refine_ls_hydrogen_treatment constr
_refine_ls_matrix_type full
_refine_ls_number_parameters 291
_refine_ls_number_reflns 5118
_refine_ls_number_restraints 0
_refine_ls_restrained_S_all 1.023
_refine_ls_R_factor_all 0.0832
_refine_ls_R_factor_gt 0.0542
_refine_ls_shift/su_max 0.001
_refine_ls_shift/su_mean 0.000
_refine_ls_structure_factor_coef Fsqd
_refine_ls_weighting_details 'calc w=1/[\s^2^(Fo^2^)+(0.0928P)^2^+1.1288P] where P=(Fo^2^+2Fc^2^)/3'
_refine_ls_weighting_scheme calc
_refine_ls_wR_factor_gt 0.1530
_refine_ls_wR_factor_ref 0.1822
_reflns_number_gt 3222
_reflns_number_total 5118
_reflns_threshold_expression >2sigma(I)
_cod_data_source_file jp7b02264_si_004.cif
_cod_data_source_block raj27p
_cod_depositor_comments 'Adding full bibliography for 1545776.cif.'
_cod_original_cell_volume 5098.3(3)
_cod_database_code 1545776
_chemical_oxdiff_formula 'C64 H82'
_reflns_odcompleteness_completeness 99.96
_reflns_odcompleteness_iscentric 1
_reflns_odcompleteness_theta 66.97
_olex2_refinement_description
;
1. Fixed Uiso
 At 1.2 times of:
  All C(H) groups, All C(H,H) groups
 At 1.5 times of:
  All C(H,H,H) groups
2.a Secondary CH2 refined with riding coordinates:
 C17(H17A,H17B), C18(H18A,H18B), C19(H19A,H19B), C20(H20A,H20B), C21(H21A,
 H21B), C22(H22A,H22B), C23(H23A,H23B), C25(H25A,H25B), C26(H26A,H26B),
 C27(H27A,H27B), C28(H28A,H28B), C29(H29A,H29B), C30(H30A,H30B), C31(H31A,H31B)
2.b Aromatic/amide H refined with riding coordinates:
 C3(H3), C4(H4), C7(H7), C10(H10), C11(H11), C13(H13), C14(H14)
2.c Idealised Me refined as rotating group:
 C24(H24A,H24B,H24C), C32(H32A,H32B,H32C)
;
_olex2_date_sample_data_collection 2016-09-29
_olex2_date_sample_submission 2016-09-28
_olex2_submission_special_instructions 'No special instructions were received'

loop_
_space_group_symop_id
_space_group_symop_operation_xyz
1 'x, y, z'
2 '-x+1/2, y, -z'
3 'x+1/2, y+1/2, z+1/2'
4 '-x+1, y+1/2, -z+1/2'
5 '-x, -y, -z'
6 'x-1/2, -y, z'
7 '-x+1/2, -y+1/2, -z+1/2'
8 'x, -y+1/2, z+1/2'

loop_
_atom_site_label
_atom_site_type_symbol
_atom_site_fract_x
_atom_site_fract_y
_atom_site_fract_z
_atom_site_U_iso_or_equiv
_atom_site_adp_type
_atom_site_occupancy
_atom_site_calc_flag
_atom_site_refinement_flags_posn
C1 C -0.06350(11) 0.46934(19) 0.43186(5) 0.0440(4) Uani 1 d .
C2 C 0.00506(10) 0.38222(18) 0.45051(5) 0.0395(4) Uani 1 d .
C3 C 0.08233(10) 0.37972(18) 0.43734(5) 0.0400(4) Uani 1 d .
H3 H 0.0881 0.4386 0.4157 0.048 Uiso 1 calc R
C4 C 0.14756(10) 0.29474(18) 0.45519(5) 0.0393(4) Uani 1 d .
H4 H 0.1979 0.2954 0.4457 0.047 Uiso 1 calc R
C5 C 0.14219(10) 0.20375(17) 0.48813(4) 0.0355(3) Uani 1 d .
C6 C 0.20994(10) 0.11746(17) 0.50695(5) 0.0370(4) Uani 1 d .
C7 C 0.20210(11) 0.03461(18) 0.53940(5) 0.0413(4) Uani 1 d .
H7 H 0.2483 -0.0230 0.5521 0.050 Uiso 1 calc R
C8 C 0.12906(11) 0.03310(18) 0.55392(5) 0.0407(4) Uani 1 d .
C9 C 0.06011(11) 0.11726(18) 0.53543(5) 0.0400(4) Uani 1 d .
C10 C -0.01817(11) 0.1211(2) 0.54799(5) 0.0469(4) Uani 1 d .
H10 H -0.0247 0.0622 0.5695 0.056 Uiso 1 calc R
C11 C -0.08259(11) 0.2059(2) 0.53013(5) 0.0488(5) Uani 1 d .
H11 H -0.1329 0.2060 0.5397 0.059 Uiso 1 calc R
C12 C -0.07741(11) 0.2956(2) 0.49725(5) 0.0446(4) Uani 1 d .
C13 C -0.14308(11) 0.3846(2) 0.47837(6) 0.0528(5) Uani 1 d .
H13 H -0.1937 0.3874 0.4876 0.063 Uiso 1 calc R
C14 C -0.13599(11) 0.4687(2) 0.44655(5) 0.0509(5) Uani 1 d .
H14 H -0.1820 0.5278 0.4344 0.061 Uiso 1 calc R
C15 C -0.00160(10) 0.29389(18) 0.48325(5) 0.0386(4) Uani 1 d .
C16 C 0.06675(10) 0.20521(17) 0.50211(4) 0.0365(4) Uani 1 d .
C17 C -0.06022(12) 0.55848(19) 0.39613(5) 0.0458(4) Uani 1 d .
H17A H -0.0058 0.6104 0.4001 0.055 Uiso 1 calc R
H17B H -0.1048 0.6342 0.3926 0.055 Uiso 1 calc R
C18 C -0.07107(12) 0.46463(19) 0.35920(5) 0.0447(4) Uani 1 d .
H18A H -0.0251 0.3917 0.3622 0.054 Uiso 1 calc R
H18B H -0.1244 0.4096 0.3558 0.054 Uiso 1 calc R
C19 C -0.07116(12) 0.55713(19) 0.32316(5) 0.0456(4) Uani 1 d .
H19A H -0.0187 0.6151 0.3272 0.055 Uiso 1 calc R
H19B H -0.1184 0.6276 0.3197 0.055 Uiso 1 calc R
C20 C -0.07866(12) 0.46623(18) 0.28615(5) 0.0451(4) Uani 1 d .
H20A H -0.0299 0.3994 0.2890 0.054 Uiso 1 calc R
H20B H -0.1296 0.4044 0.2828 0.054 Uiso 1 calc R
C21 C -0.08307(12) 0.55959(19) 0.25003(5) 0.0455(4) Uani 1 d .
H21A H -0.0319 0.6209 0.2534 0.055 Uiso 1 calc R
H21B H -0.1316 0.6271 0.2474 0.055 Uiso 1 calc R
C22 C -0.09127(12) 0.4700(2) 0.21284(5) 0.0472(4) Uani 1 d .
H22A H -0.1413 0.4062 0.2100 0.057 Uiso 1 calc R
H22B H -0.0418 0.4050 0.2151 0.057 Uiso 1 calc R
C23 C -0.09861(13) 0.5643(2) 0.17648(6) 0.0533(5) Uani 1 d .
H23A H -0.1482 0.6291 0.1741 0.064 Uiso 1 calc R
H23B H -0.0486 0.6282 0.1793 0.064 Uiso 1 calc R
C24 C -0.10662(15) 0.4738(3) 0.13945(6) 0.0648(6) Uani 1 d .
H24A H -0.1105 0.5402 0.1172 0.097 Uiso 1 calc GR
H24B H -0.1571 0.4126 0.1359 0.097 Uiso 1 calc GR
H24C H -0.0574 0.4102 0.1414 0.097 Uiso 1 calc GR
C25 C 0.12757(13) -0.05740(19) 0.59011(5) 0.0460(4) Uani 1 d .
H25A H 0.1708 -0.1353 0.5927 0.055 Uiso 1 calc R
H25B H 0.0725 -0.1064 0.5871 0.055 Uiso 1 calc R
C26 C 0.14329(11) 0.03571(18) 0.62724(5) 0.0403(4) Uani 1 d .
H26A H 0.1961 0.0912 0.6291 0.048 Uiso 1 calc R
H26B H 0.0974 0.1083 0.6256 0.048 Uiso 1 calc R
C27 C 0.14887(11) -0.05651(18) 0.66396(5) 0.0419(4) Uani 1 d .
H27A H 0.0977 -0.1174 0.6612 0.050 Uiso 1 calc R
H27B H 0.1972 -0.1243 0.6665 0.050 Uiso 1 calc R
C28 C 0.15850(11) 0.03545(18) 0.70091(5) 0.0412(4) Uani 1 d .
H28A H 0.2092 0.0975 0.7035 0.049 Uiso 1 calc R
H28B H 0.1097 0.1021 0.6986 0.049 Uiso 1 calc R
C29 C 0.16532(11) -0.05731(18) 0.73747(5) 0.0428(4) Uani 1 d .
H29A H 0.2151 -0.1218 0.7401 0.051 Uiso 1 calc R
H29B H 0.1155 -0.1218 0.7344 0.051 Uiso 1 calc R
C30 C 0.17224(11) 0.03223(18) 0.77469(5) 0.0431(4) Uani 1 d .
H30A H 0.2222 0.0966 0.7779 0.052 Uiso 1 calc R
H30B H 0.1225 0.0966 0.7722 0.052 Uiso 1 calc R
C31 C 0.17893(13) -0.0633(2) 0.81080(5) 0.0491(4) Uani 1 d .
H31A H 0.2288 -0.1273 0.8133 0.059 Uiso 1 calc R
H31B H 0.1292 -0.1281 0.8074 0.059 Uiso 1 calc R
C32 C 0.18539(14) 0.0247(2) 0.84819(5) 0.0583(5) Uani 1 d .
H32A H 0.1346 0.0840 0.8467 0.087 Uiso 1 calc GR
H32B H 0.2342 0.0900 0.8517 0.087 Uiso 1 calc GR
H32C H 0.1915 -0.0431 0.8703 0.087 Uiso 1 calc GR

loop_
_atom_site_aniso_label
_atom_site_aniso_U_11
_atom_site_aniso_U_22
_atom_site_aniso_U_33
_atom_site_aniso_U_23
_atom_site_aniso_U_13
_atom_site_aniso_U_12
C1 0.0451(9) 0.0430(9) 0.0406(9) -0.0088(7) 0.0012(7) 0.0041(7)
C2 0.0392(8) 0.0402(8) 0.0370(9) -0.0064(7) 0.0031(7) -0.0001(7)
C3 0.0439(9) 0.0416(8) 0.0335(8) 0.0018(6) 0.0058(7) -0.0012(7)
C4 0.0396(8) 0.0419(8) 0.0364(8) -0.0005(7) 0.0082(7) -0.0016(7)
C5 0.0360(8) 0.0356(7) 0.0336(8) -0.0033(6) 0.0039(6) -0.0037(6)
C6 0.0389(9) 0.0371(8) 0.0333(8) -0.0026(6) 0.0036(7) -0.0029(7)
C7 0.0464(9) 0.0393(8) 0.0364(9) 0.0001(6) 0.0047(7) -0.0012(7)
C8 0.0522(10) 0.0395(8) 0.0300(8) -0.0022(6) 0.0074(7) -0.0092(7)
C9 0.0438(9) 0.0427(9) 0.0334(8) -0.0070(7) 0.0078(7) -0.0107(7)
C10 0.0481(10) 0.0584(10) 0.0352(9) -0.0094(8) 0.0110(7) -0.0168(9)
C11 0.0398(9) 0.0656(11) 0.0421(10) -0.0161(8) 0.0113(8) -0.0119(8)
C12 0.0361(8) 0.0569(10) 0.0406(9) -0.0145(8) 0.0079(7) -0.0067(8)
C13 0.0377(9) 0.0712(12) 0.0504(11) -0.0157(9) 0.0107(8) -0.0014(9)
C14 0.0413(9) 0.0609(11) 0.0464(10) -0.0122(8) -0.0002(8) 0.0092(8)
C15 0.0365(8) 0.0438(8) 0.0345(8) -0.0094(6) 0.0047(7) -0.0046(7)
C16 0.0370(8) 0.0409(8) 0.0308(8) -0.0055(6) 0.0049(6) -0.0058(7)
C17 0.0481(10) 0.0393(8) 0.0445(10) -0.0042(7) -0.0033(8) 0.0080(7)
C18 0.0513(10) 0.0384(8) 0.0400(9) -0.0025(7) -0.0005(7) 0.0042(7)
C19 0.0528(10) 0.0375(8) 0.0425(10) -0.0010(7) 0.0008(8) 0.0013(7)
C20 0.0520(10) 0.0379(8) 0.0422(10) -0.0003(7) 0.0027(8) 0.0011(7)
C21 0.0496(10) 0.0402(8) 0.0437(10) 0.0012(7) 0.0027(8) -0.0011(7)
C22 0.0500(10) 0.0478(9) 0.0423(10) 0.0000(7) 0.0060(8) 0.0020(8)
C23 0.0534(11) 0.0588(11) 0.0475(11) 0.0041(8) 0.0101(9) 0.0013(9)
C24 0.0665(13) 0.0852(16) 0.0440(11) 0.0019(10) 0.0142(10) 0.0111(12)
C25 0.0620(11) 0.0418(9) 0.0347(9) 0.0007(7) 0.0112(8) -0.0099(8)
C26 0.0475(9) 0.0379(8) 0.0340(8) 0.0016(6) 0.0045(7) -0.0049(7)
C27 0.0505(10) 0.0374(8) 0.0361(9) 0.0020(6) 0.0049(7) -0.0024(7)
C28 0.0474(9) 0.0362(8) 0.0371(9) 0.0017(6) 0.0025(7) 0.0007(7)
C29 0.0503(10) 0.0393(8) 0.0357(9) 0.0013(7) 0.0022(7) 0.0031(7)
C30 0.0487(10) 0.0405(9) 0.0371(9) 0.0001(7) 0.0022(7) 0.0027(7)
C31 0.0569(11) 0.0496(10) 0.0383(9) 0.0023(7) 0.0045(8) 0.0064(8)
C32 0.0661(13) 0.0670(12) 0.0393(10) 0.0002(9) 0.0052(9) 0.0108(10)

loop_
_atom_type_symbol
_atom_type_description
_atom_type_scat_dispersion_real
_atom_type_scat_dispersion_imag
_atom_type_scat_source
C C 0.0181 0.0091 'International Tables Vol C Tables 4.2.6.8 and 6.1.1.4'
H H 0.0000 0.0000 'International Tables Vol C Tables 4.2.6.8 and 6.1.1.4'

loop_
_geom_angle_atom_site_label_1
_geom_angle_atom_site_label_2
_geom_angle_atom_site_label_3
_geom_angle
_geom_angle_site_symmetry_3
C2 C1 C17 121.65(15) .
C14 C1 C2 118.67(17) .
C14 C1 C17 119.65(17) .
C1 C2 C3 121.64(16) .
C1 C2 C15 120.14(15) .
C15 C2 C3 118.22(15) .
C2 C3 H3 119.4 .
C4 C3 C2 121.26(15) .
C4 C3 H3 119.4 .
C3 C4 H4 119.2 .
C3 C4 C5 121.58(14) .
C5 C4 H4 119.2 .
C6 C5 C4 121.66(14) .
C6 C5 C16 119.89(14) .
C16 C5 C4 118.44(15) .
C5 C6 C6 120.38(15) 2_556
C7 C6 C5 119.25(14) .
C7 C6 C6 120.35(16) 2_556
C6 C7 H7 118.8 .
C8 C7 C6 122.49(16) .
C8 C7 H7 118.8 .
C7 C8 C9 119.43(15) .
C7 C8 C25 118.49(16) .
C9 C8 C25 122.07(15) .
C8 C9 C10 123.39(16) .
C8 C9 C16 119.29(15) .
C10 C9 C16 117.33(16) .
C9 C10 H10 119.1 .
C11 C10 C9 121.89(17) .
C11 C10 H10 119.1 .
C10 C11 H11 119.0 .
C10 C11 C12 121.96(15) .
C12 C11 H11 119.0 .
C13 C12 C11 123.01(16) .
C13 C12 C15 118.66(17) .
C15 C12 C11 118.33(17) .
C12 C13 H13 119.3 .
C14 C13 C12 121.33(16) .
C14 C13 H13 119.3 .
C1 C14 H14 119.1 .
C13 C14 C1 121.79(18) .
C13 C14 H14 119.1 .
C12 C15 C2 119.39(16) .
C16 C15 C2 120.65(14) .
C16 C15 C12 119.96(16) .
C5 C16 C9 119.65(16) .
C5 C16 C15 119.84(14) .
C15 C16 C9 120.51(14) .
C1 C17 H17A 109.0 .
C1 C17 H17B 109.0 .
C1 C17 C18 113.09(14) .
H17A C17 H17B 107.8 .
C18 C17 H17A 109.0 .
C18 C17 H17B 109.0 .
C17 C18 H18A 109.1 .
C17 C18 H18B 109.1 .
H18A C18 H18B 107.9 .
C19 C18 C17 112.38(14) .
C19 C18 H18A 109.1 .
C19 C18 H18B 109.1 .
C18 C19 H19A 108.8 .
C18 C19 H19B 108.8 .
C18 C19 C20 113.59(14) .
H19A C19 H19B 107.7 .
C20 C19 H19A 108.8 .
C20 C19 H19B 108.8 .
C19 C20 H20A 108.9 .
C19 C20 H20B 108.9 .
H20A C20 H20B 107.7 .
C21 C20 C19 113.30(14) .
C21 C20 H20A 108.9 .
C21 C20 H20B 108.9 .
C20 C21 H21A 108.8 .
C20 C21 H21B 108.8 .
C20 C21 C22 113.77(14) .
H21A C21 H21B 107.7 .
C22 C21 H21A 108.8 .
C22 C21 H21B 108.8 .
C21 C22 H22A 108.8 .
C21 C22 H22B 108.8 .
C21 C22 C23 113.60(15) .
H22A C22 H22B 107.7 .
C23 C22 H22A 108.8 .
C23 C22 H22B 108.8 .
C22 C23 H23A 108.9 .
C22 C23 H23B 108.9 .
H23A C23 H23B 107.7 .
C24 C23 C22 113.22(17) .
C24 C23 H23A 108.9 .
C24 C23 H23B 108.9 .
C23 C24 H24A 109.5 .
C23 C24 H24B 109.5 .
C23 C24 H24C 109.5 .
H24A C24 H24B 109.5 .
H24A C24 H24C 109.5 .
H24B C24 H24C 109.5 .
C8 C25 H25A 109.0 .
C8 C25 H25B 109.0 .
C8 C25 C26 112.84(14) .
H25A C25 H25B 107.8 .
C26 C25 H25A 109.0 .
C26 C25 H25B 109.0 .
C25 C26 H26A 109.0 .
C25 C26 H26B 109.0 .
H26A C26 H26B 107.8 .
C27 C26 C25 112.96(14) .
C27 C26 H26A 109.0 .
C27 C26 H26B 109.0 .
C26 C27 H27A 108.9 .
C26 C27 H27B 108.9 .
H27A C27 H27B 107.7 .
C28 C27 C26 113.56(13) .
C28 C27 H27A 108.9 .
C28 C27 H27B 108.9 .
C27 C28 H28A 108.9 .
C27 C28 H28B 108.9 .
H28A C28 H28B 107.7 .
C29 C28 C27 113.26(14) .
C29 C28 H28A 108.9 .
C29 C28 H28B 108.9 .
C28 C29 H29A 108.7 .
C28 C29 H29B 108.7 .
C28 C29 C30 114.28(14) .
H29A C29 H29B 107.6 .
C30 C29 H29A 108.7 .
C30 C29 H29B 108.7 .
C29 C30 H30A 108.9 .
C29 C30 H30B 108.9 .
H30A C30 H30B 107.8 .
C31 C30 C29 113.17(14) .
C31 C30 H30A 108.9 .
C31 C30 H30B 108.9 .
C30 C31 H31A 108.8 .
C30 C31 H31B 108.8 .
C30 C31 C32 113.75(16) .
H31A C31 H31B 107.7 .
C32 C31 H31A 108.8 .
C32 C31 H31B 108.8 .
C31 C32 H32A 109.5 .
C31 C32 H32B 109.5 .
C31 C32 H32C 109.5 .
H32A C32 H32B 109.5 .
H32A C32 H32C 109.5 .
H32B C32 H32C 109.5 .

loop_
_geom_bond_atom_site_label_1
_geom_bond_atom_site_label_2
_geom_bond_distance
_geom_bond_site_symmetry_2
C1 C2 1.416(2) .
C1 C14 1.387(2) .
C1 C17 1.505(2) .
C2 C3 1.433(2) .
C2 C15 1.425(2) .
C3 H3 0.9500 .
C3 C4 1.359(2) .
C4 H4 0.9500 .
C4 C5 1.440(2) .
C5 C6 1.404(2) .
C5 C16 1.419(2) .
C6 C6 1.490(3) 2_556
C6 C7 1.394(2) .
C7 H7 0.9500 .
C7 C8 1.392(2) .
C8 C9 1.404(2) .
C8 C25 1.519(2) .
C9 C10 1.438(2) .
C9 C16 1.440(2) .
C10 H10 0.9500 .
C10 C11 1.349(3) .
C11 H11 0.9500 .
C11 C12 1.431(3) .
C12 C13 1.396(3) .
C12 C15 1.425(2) .
C13 H13 0.9500 .
C13 C14 1.379(3) .
C14 H14 0.9500 .
C15 C16 1.424(2) .
C17 H17A 0.9900 .
C17 H17B 0.9900 .
C17 C18 1.532(2) .
C18 H18A 0.9900 .
C18 H18B 0.9900 .
C18 C19 1.520(2) .
C19 H19A 0.9900 .
C19 H19B 0.9900 .
C19 C20 1.524(2) .
C20 H20A 0.9900 .
C20 H20B 0.9900 .
C20 C21 1.516(2) .
C21 H21A 0.9900 .
C21 H21B 0.9900 .
C21 C22 1.522(2) .
C22 H22A 0.9900 .
C22 H22B 0.9900 .
C22 C23 1.522(2) .
C23 H23A 0.9900 .
C23 H23B 0.9900 .
C23 C24 1.522(3) .
C24 H24A 0.9800 .
C24 H24B 0.9800 .
C24 H24C 0.9800 .
C25 H25A 0.9900 .
C25 H25B 0.9900 .
C25 C26 1.532(2) .
C26 H26A 0.9900 .
C26 H26B 0.9900 .
C26 C27 1.525(2) .
C27 H27A 0.9900 .
C27 H27B 0.9900 .
C27 C28 1.525(2) .
C28 H28A 0.9900 .
C28 H28B 0.9900 .
C28 C29 1.521(2) .
C29 H29A 0.9900 .
C29 H29B 0.9900 .
C29 C30 1.525(2) .
C30 H30A 0.9900 .
C30 H30B 0.9900 .
C30 C31 1.522(2) .
C31 H31A 0.9900 .
C31 H31B 0.9900 .
C31 C32 1.524(2) .
C32 H32A 0.9800 .
C32 H32B 0.9800 .
C32 H32C 0.9800 .

loop_
_geom_torsion_atom_site_label_1
_geom_torsion_atom_site_label_2
_geom_torsion_atom_site_label_3
_geom_torsion_atom_site_label_4
_geom_torsion
_geom_torsion_site_symmetry_1
_geom_torsion_site_symmetry_4
C1 C2 C3 C4 -179.39(16) . .
C1 C2 C15 C12 -0.8(2) . .
C1 C2 C15 C16 179.66(15) . .
C1 C17 C18 C19 177.66(15) . .
C2 C1 C14 C13 -0.7(3) . .
C2 C1 C17 C18 76.6(2) . .
C2 C3 C4 C5 -0.1(3) . .
C2 C15 C16 C5 -0.4(2) . .
C2 C15 C16 C9 179.36(15) . .
C3 C2 C15 C12 179.26(15) . .
C3 C2 C15 C16 -0.3(2) . .
C3 C4 C5 C6 -179.09(15) . .
C3 C4 C5 C16 -0.6(2) . .
C4 C5 C6 C6 -0.2(2) . 2_556
C4 C5 C6 C7 178.20(15) . .
C4 C5 C16 C9 -178.93(14) . .
C4 C5 C16 C15 0.8(2) . .
C5 C6 C7 C8 0.4(2) . .
C6 C5 C16 C9 -0.4(2) . .
C6 C5 C16 C15 179.36(14) . .
C6 C6 C7 C8 178.82(14) 2_556 .
C6 C7 C8 C9 0.2(2) . .
C6 C7 C8 C25 -178.30(15) . .
C7 C8 C9 C10 179.15(16) . .
C7 C8 C9 C16 -0.9(2) . .
C7 C8 C25 C26 98.35(19) . .
C8 C9 C10 C11 178.40(17) . .
C8 C9 C16 C5 1.0(2) . .
C8 C9 C16 C15 -178.76(15) . .
C8 C25 C26 C27 -175.34(15) . .
C9 C8 C25 C26 -80.1(2) . .
C9 C10 C11 C12 0.9(3) . .
C10 C9 C16 C5 -179.06(14) . .
C10 C9 C16 C15 1.2(2) . .
C10 C11 C12 C13 -179.77(18) . .
C10 C11 C12 C15 0.2(3) . .
C11 C12 C13 C14 -179.45(18) . .
C11 C12 C15 C2 179.93(15) . .
C11 C12 C15 C16 -0.5(2) . .
C12 C13 C14 C1 -0.2(3) . .
C12 C15 C16 C5 -179.95(16) . .
C12 C15 C16 C9 -0.2(2) . .
C13 C12 C15 C2 -0.1(2) . .
C13 C12 C15 C16 179.45(16) . .
C14 C1 C2 C3 -178.84(16) . .
C14 C1 C2 C15 1.2(2) . .
C14 C1 C17 C18 -101.70(19) . .
C15 C2 C3 C4 0.6(2) . .
C15 C12 C13 C14 0.6(3) . .
C16 C5 C6 C6 -178.72(14) . 2_556
C16 C5 C6 C7 -0.3(2) . .
C16 C9 C10 C11 -1.6(2) . .
C17 C1 C2 C3 2.9(2) . .
C17 C1 C2 C15 -177.12(15) . .
C17 C1 C14 C13 177.62(17) . .
C17 C18 C19 C20 177.89(15) . .
C18 C19 C20 C21 177.12(15) . .
C19 C20 C21 C22 -179.55(16) . .
C20 C21 C22 C23 178.06(15) . .
C21 C22 C23 C24 179.89(17) . .
C25 C8 C9 C10 -2.4(2) . .
C25 C8 C9 C16 177.56(15) . .
C25 C26 C27 C28 -176.03(15) . .
C26 C27 C28 C29 -179.15(15) . .
C27 C28 C29 C30 -178.17(15) . .
C28 C29 C30 C31 179.97(15) . .
C29 C30 C31 C32 -179.67(16) . .
